data_7106305
loop_
_publ_author_name
'K. Siva Kumar'
'P. Mahesh Kumar'
'K. Anil Kumar'
'M. Sreenivasulu'
'Ahamed A. Jafar'
'D. Rambabu'
'G. Rama Krishna'
'C. Malla Reddy'
'Ravikumar Kapavarapu'
'K. Shivakumar'
'K. Krishna Priya'
'Kishore V. L. Parsa'
'Manojit Pal'

_publ_section_title
;
 A new three-component reaction: Green synthesis of novel
 isoindolo[2,1-a]quinazoline derivatives as potent inhibitors of TNF-a
;
_journal_name_full Chem.Commun.
_journal_page_first 5010
_journal_paper_doi 10.1039/c1cc10715a
_journal_volume 47
_journal_year 2011
_chemical_formula_sum 'C22 H15 Cl N2 O2'
_chemical_formula_weight 374.81
_chemical_name_systematic
;
?
;
_space_group_IT_number 14
_symmetry_cell_setting monoclinic
_symmetry_space_group_name_Hall '-P 2ybc'
_symmetry_space_group_name_H-M 'P 1 21/c 1'
_atom_sites_solution_hydrogens geom
_atom_sites_solution_primary direct
_atom_sites_solution_secondary difmap
_audit_creation_method SHELXL-97
_cell_angle_alpha 90.00
_cell_angle_beta 102.228(2)
_cell_angle_gamma 90.00
_cell_formula_units_Z 4
_cell_length_a 11.6223(6)
_cell_length_b 7.8255(4)
_cell_length_c 19.9457(10)
_cell_measurement_reflns_used 9978
_cell_measurement_temperature 296(2)
_cell_measurement_theta_max 27.95
_cell_measurement_theta_min 2.60
_cell_volume 1772.91(16)
_computing_cell_refinement 'Bruker SAINT'
_computing_data_collection 'Bruker APEX2'
_computing_data_reduction 'Bruker SAINT'
_computing_molecular_graphics 'Bruker SHELXTL'
_computing_publication_material 'Bruker SHELXTL'
_computing_structure_refinement 'SHELXL-97 (Sheldrick, 2008)'
_computing_structure_solution 'SHELXS-97 (Sheldrick, 2008)'
_diffrn_ambient_temperature 296(2)
_diffrn_measured_fraction_theta_full 0.993
_diffrn_measured_fraction_theta_max 0.993
_diffrn_measurement_device_type 'Bruker APEX-II CCD'
_diffrn_measurement_method '\ f and \ w scans'
_diffrn_radiation_monochromator graphite
_diffrn_radiation_source 'fine-focus sealed tube'
_diffrn_radiation_type MoK\a
_diffrn_radiation_wavelength 0.71073
_diffrn_reflns_av_R_equivalents 0.0465
_diffrn_reflns_av_sigmaI/netI 0.0206
_diffrn_reflns_limit_h_max 14
_diffrn_reflns_limit_h_min -14
_diffrn_reflns_limit_k_max 9
_diffrn_reflns_limit_k_min -9
_diffrn_reflns_limit_l_max 22
_diffrn_reflns_limit_l_min -25
_diffrn_reflns_number 27323
_diffrn_reflns_theta_full 27.00
_diffrn_reflns_theta_max 27.00
_diffrn_reflns_theta_min 2.09
_exptl_absorpt_coefficient_mu 0.236
_exptl_absorpt_correction_type none
_exptl_crystal_colour transparant
_exptl_crystal_density_diffrn 1.404
_exptl_crystal_density_method 'not measured'
_exptl_crystal_description block
_exptl_crystal_F_000 776
_exptl_crystal_size_max 0.005
_exptl_crystal_size_mid 0.004
_exptl_crystal_size_min 0.0018
_refine_diff_density_max 0.633
_refine_diff_density_min -0.727
_refine_diff_density_rms 0.042
_refine_ls_extinction_method none
_refine_ls_goodness_of_fit_ref 1.030
_refine_ls_hydrogen_treatment mixed
_refine_ls_matrix_type full
_refine_ls_number_parameters 244
_refine_ls_number_reflns 3833
_refine_ls_number_restraints 0
_refine_ls_restrained_S_all 1.030
_refine_ls_R_factor_all 0.0535
_refine_ls_R_factor_gt 0.0472
_refine_ls_shift/su_max 0.001
_refine_ls_shift/su_mean 0.000
_refine_ls_structure_factor_coef Fsqd
_refine_ls_weighting_details 'calc w=1/[\s^2^(Fo^2^)+(0.1000P)^2^+0.5413P] where P=(Fo^2^+2Fc^2^)/3'
_refine_ls_weighting_scheme calc
_refine_ls_wR_factor_gt 0.1524
_refine_ls_wR_factor_ref 0.1616
_reflns_number_gt 3311
_reflns_number_total 3833
_reflns_threshold_expression >2sigma(I)
_cod_data_source_file c1cc10715a.txt
_cod_data_source_block ils_drb_1_148_1a_1
_cod_original_sg_symbol_H-M 'P2(1)/c '
_cod_database_code 7106305

loop_
_symmetry_equiv_pos_as_xyz
'x, y, z'
'-x, y+1/2, -z+1/2'
'-x, -y, -z'
'x, -y-1/2, z-1/2'

loop_
_atom_site_label
_atom_site_type_symbol
_atom_site_fract_x
_atom_site_fract_y
_atom_site_fract_z
_atom_site_U_iso_or_equiv
_atom_site_adp_type
_atom_site_occupancy
_atom_site_symmetry_multiplicity
_atom_site_calc_flag
_atom_site_refinement_flags
_atom_site_disorder_assembly
_atom_site_disorder_group
Cl1 Cl 0.54095(5) 0.77847(10) 0.19500(4) 0.0858(3) Uani 1 1 d . . .
C15 C 0.99442(14) 0.1891(2) 0.11269(8) 0.0373(3) Uani 1 1 d . . .
H15 H 1.0253 0.0789 0.1319 0.045 Uiso 1 1 calc R . .
C9 C 0.85951(14) 0.4391(2) 0.21400(8) 0.0389(4) Uani 1 1 d . . .
C7 C 1.13271(15) 0.4024(2) 0.17569(8) 0.0396(4) Uani 1 1 d . . .
C6 C 1.20658(14) 0.3696(2) 0.12503(8) 0.0405(4) Uani 1 1 d . . .
C16 C 0.86423(14) 0.1725(2) 0.08093(8) 0.0386(4) Uani 1 1 d . . .
C8 C 0.96445(16) 0.3214(2) 0.22202(8) 0.0413(4) Uani 1 1 d . . .
H8A H 1.0203 0.3523 0.2637 0.050 Uiso 1 1 calc R . .
H8B H 0.9384 0.2056 0.2277 0.050 Uiso 1 1 calc R . .
C1 C 1.16099(15) 0.2857(2) 0.06359(9) 0.0404(4) Uani 1 1 d . . .
C12 C 0.66492(16) 0.6484(3) 0.20362(11) 0.0541(5) Uani 1 1 d . . .
C10 C 0.83555(16) 0.5636(2) 0.16397(9) 0.0465(4) Uani 1 1 d . . .
H10 H 0.8853 0.5769 0.1335 0.056 Uiso 1 1 calc R . .
C5 C 1.32198(16) 0.4268(3) 0.13817(10) 0.0512(4) Uani 1 1 d . . .
H5 H 1.3530 0.4826 0.1792 0.061 Uiso 1 1 calc R . .
C21 C 0.84678(15) 0.2023(2) 0.01115(9) 0.0430(4) Uani 1 1 d . . .
C22 C 0.96008(16) 0.2395(3) -0.00754(9) 0.0464(4) Uani 1 1 d . . .
C20 C 0.73622(18) 0.1935(3) -0.03190(11) 0.0571(5) Uani 1 1 d . . .
H20 H 0.7261 0.2132 -0.0788 0.069 Uiso 1 1 calc R . .
C11 C 0.73812(18) 0.6691(3) 0.15860(10) 0.0537(5) Uani 1 1 d . . .
H11 H 0.7226 0.7529 0.1248 0.064 Uiso 1 1 calc R . .
C14 C 0.78623(19) 0.4242(3) 0.26015(11) 0.0559(5) Uani 1 1 d . . .
H14 H 0.8028 0.3431 0.2950 0.067 Uiso 1 1 calc R . .
C18 C 0.65924(17) 0.1230(3) 0.06700(11) 0.0561(5) Uani 1 1 d . . .
H18 H 0.5944 0.0973 0.0856 0.067 Uiso 1 1 calc R . .
C17 C 0.76991(16) 0.1286(2) 0.10988(9) 0.0472(4) Uani 1 1 d . . .
H17 H 0.7805 0.1037 0.1564 0.057 Uiso 1 1 calc R . .
C2 C 1.22946(18) 0.2625(3) 0.01526(10) 0.0545(5) Uani 1 1 d . . .
H2 H 1.1987 0.2084 -0.0262 0.065 Uiso 1 1 calc R . .
C3 C 1.34438(19) 0.3212(3) 0.02978(12) 0.0634(6) Uani 1 1 d . . .
H3 H 1.3910 0.3062 -0.0024 0.076 Uiso 1 1 calc R . .
C4 C 1.39097(17) 0.4014(3) 0.09084(12) 0.0616(5) Uani 1 1 d . . .
H4 H 1.4688 0.4383 0.1001 0.074 Uiso 1 1 calc R . .
C13 C 0.68832(19) 0.5289(3) 0.25503(13) 0.0643(6) Uani 1 1 d . . .
H13 H 0.6392 0.5181 0.2860 0.077 Uiso 1 1 calc R . .
C19 C 0.64217(17) 0.1547(3) -0.00280(11) 0.0606(5) Uani 1 1 d . . .
H19 H 0.5667 0.1497 -0.0301 0.073 Uiso 1 1 calc R . .
O2 O 1.16641(12) 0.49649(18) 0.22479(7) 0.0538(3) Uani 1 1 d . . .
O1 O 0.97968(14) 0.2707(3) -0.06362(7) 0.0733(5) Uani 1 1 d . . .
N2 N 1.02531(12) 0.32355(17) 0.16508(7) 0.0382(3) Uani 1 1 d . . .
N1 N 1.04365(12) 0.23021(19) 0.05313(7) 0.0407(3) Uani 1 1 d . . .

loop_
_atom_site_aniso_label
_atom_site_aniso_U_11
_atom_site_aniso_U_22
_atom_site_aniso_U_33
_atom_site_aniso_U_23
_atom_site_aniso_U_13
_atom_site_aniso_U_12
Cl1 0.0457(3) 0.0903(5) 0.1169(6) -0.0311(4) 0.0068(3) 0.0184(3)
C15 0.0398(8) 0.0353(8) 0.0379(8) 0.0009(6) 0.0104(6) 0.0024(6)
C9 0.0399(8) 0.0374(8) 0.0413(8) -0.0052(6) 0.0129(6) -0.0045(6)
C7 0.0420(8) 0.0358(8) 0.0412(8) -0.0023(6) 0.0091(6) 0.0043(6)
C6 0.0392(8) 0.0385(8) 0.0445(8) -0.0004(6) 0.0108(7) 0.0043(6)
C16 0.0403(8) 0.0341(8) 0.0425(8) -0.0009(6) 0.0108(6) 0.0000(6)
C8 0.0464(9) 0.0440(9) 0.0355(8) 0.0026(6) 0.0135(7) 0.0037(7)
C1 0.0359(8) 0.0423(9) 0.0444(8) -0.0012(7) 0.0115(6) 0.0039(6)
C12 0.0361(9) 0.0504(10) 0.0755(13) -0.0188(9) 0.0110(8) -0.0004(8)
C10 0.0487(9) 0.0480(9) 0.0458(9) 0.0009(7) 0.0169(7) 0.0034(7)
C5 0.0433(9) 0.0552(11) 0.0546(10) -0.0064(8) 0.0092(8) -0.0039(8)
C21 0.0392(9) 0.0466(9) 0.0433(9) 0.0019(7) 0.0086(7) 0.0012(7)
C22 0.0419(9) 0.0580(10) 0.0399(8) 0.0013(7) 0.0100(7) 0.0001(8)
C20 0.0458(10) 0.0706(13) 0.0513(10) 0.0057(9) 0.0022(8) 0.0029(9)
C11 0.0545(11) 0.0514(10) 0.0540(10) -0.0005(8) 0.0086(8) 0.0083(8)
C14 0.0623(12) 0.0487(10) 0.0659(12) 0.0048(9) 0.0346(10) -0.0009(9)
C18 0.0432(9) 0.0585(11) 0.0704(12) -0.0041(9) 0.0209(9) -0.0062(8)
C17 0.0498(10) 0.0453(9) 0.0498(9) -0.0015(7) 0.0179(8) -0.0066(7)
C2 0.0466(10) 0.0693(12) 0.0515(10) -0.0141(9) 0.0192(8) -0.0008(9)
C3 0.0459(10) 0.0827(15) 0.0683(13) -0.0129(11) 0.0275(9) 0.0006(10)
C4 0.0377(9) 0.0737(14) 0.0751(13) -0.0087(11) 0.0158(9) -0.0053(9)
C13 0.0538(11) 0.0620(12) 0.0889(15) -0.0086(11) 0.0417(11) -0.0081(10)
C19 0.0383(9) 0.0717(14) 0.0682(13) 0.0000(10) 0.0035(9) 0.0004(9)
O2 0.0558(8) 0.0553(8) 0.0514(7) -0.0178(6) 0.0141(6) -0.0063(6)
O1 0.0569(9) 0.1235(15) 0.0411(7) 0.0118(8) 0.0143(6) -0.0080(9)
N2 0.0406(7) 0.0392(7) 0.0365(7) -0.0016(5) 0.0118(5) 0.0020(5)
N1 0.0370(7) 0.0499(8) 0.0370(7) -0.0043(6) 0.0119(5) -0.0009(6)

loop_
_atom_type_symbol
_atom_type_description
_atom_type_scat_dispersion_real
_atom_type_scat_dispersion_imag
_atom_type_scat_source
C C 0.0033 0.0016 'International Tables Vol C Tables 4.2.6.8 and 6.1.1.4'
H H 0.0000 0.0000 'International Tables Vol C Tables 4.2.6.8 and 6.1.1.4'
N N 0.0061 0.0033 'International Tables Vol C Tables 4.2.6.8 and 6.1.1.4'
O O 0.0106 0.0060 'International Tables Vol C Tables 4.2.6.8 and 6.1.1.4'
Cl Cl 0.1484 0.1585 'International Tables Vol C Tables 4.2.6.8 and 6.1.1.4'

loop_
_geom_angle_atom_site_label_1
_geom_angle_atom_site_label_2
_geom_angle_atom_site_label_3
_geom_angle
_geom_angle_site_symmetry_1
_geom_angle_site_symmetry_3
_geom_angle_publ_flag
N1 C15 N2 109.97(13) . . ?
N1 C15 C16 101.97(12) . . ?
N2 C15 C16 115.41(13) . . ?
C10 C9 C14 118.80(16) . . ?
C10 C9 C8 122.82(14) . . ?
C14 C9 C8 118.35(16) . . ?
O2 C7 N2 121.54(15) . . ?
O2 C7 C6 121.17(16) . . ?
N2 C7 C6 117.29(14) . . ?
C5 C6 C1 119.44(16) . . ?
C5 C6 C7 119.56(16) . . ?
C1 C6 C7 120.98(15) . . ?
C21 C16 C17 120.04(16) . . ?
C21 C16 C15 109.05(14) . . ?
C17 C16 C15 130.86(15) . . ?
N2 C8 C9 115.11(13) . . ?
C2 C1 C6 120.43(16) . . ?
C2 C1 N1 122.61(16) . . ?
C6 C1 N1 116.95(14) . . ?
C11 C12 C13 121.18(18) . . ?
C11 C12 Cl1 118.77(17) . . ?
C13 C12 Cl1 120.05(16) . . ?
C9 C10 C11 120.82(17) . . ?
C4 C5 C6 120.33(18) . . ?
C16 C21 C20 122.24(17) . . ?
C16 C21 C22 109.87(15) . . ?
C20 C21 C22 127.88(17) . . ?
O1 C22 N1 125.66(17) . . ?
O1 C22 C21 128.79(17) . . ?
N1 C22 C21 105.55(14) . . ?
C19 C20 C21 117.65(19) . . ?
C12 C11 C10 119.26(19) . . ?
C9 C14 C13 120.74(19) . . ?
C19 C18 C17 122.05(18) . . ?
C16 C17 C18 117.59(17) . . ?
C3 C2 C1 118.82(18) . . ?
C4 C3 C2 121.22(18) . . ?
C3 C4 C5 119.74(18) . . ?
C12 C13 C14 119.14(18) . . ?
C20 C19 C18 120.38(18) . . ?
C7 N2 C8 117.47(13) . . ?
C7 N2 C15 120.61(13) . . ?
C8 N2 C15 117.29(13) . . ?
C22 N1 C1 126.40(15) . . ?
C22 N1 C15 113.57(14) . . ?
C1 N1 C15 118.89(13) . . ?

loop_
_geom_bond_atom_site_label_1
_geom_bond_atom_site_label_2
_geom_bond_distance
_geom_bond_site_symmetry_2
_geom_bond_publ_flag
Cl1 C12 1.7426(19) . ?
C15 N1 1.459(2) . ?
C15 N2 1.473(2) . ?
C15 C16 1.517(2) . ?
C9 C10 1.380(2) . ?
C9 C14 1.385(2) . ?
C9 C8 1.510(2) . ?
C7 O2 1.222(2) . ?
C7 N2 1.368(2) . ?
C7 C6 1.480(2) . ?
C6 C5 1.385(2) . ?
C6 C1 1.393(2) . ?
C16 C21 1.383(2) . ?
C16 C17 1.386(2) . ?
C8 N2 1.460(2) . ?
C1 C2 1.386(2) . ?
C1 N1 1.404(2) . ?
C12 C11 1.371(3) . ?
C12 C13 1.372(3) . ?
C10 C11 1.387(3) . ?
C5 C4 1.376(3) . ?
C21 C20 1.388(3) . ?
C21 C22 1.472(2) . ?
C22 O1 1.213(2) . ?
C22 N1 1.384(2) . ?
C20 C19 1.376(3) . ?
C14 C13 1.388(3) . ?
C18 C19 1.386(3) . ?
C18 C17 1.386(3) . ?
C2 C3 1.384(3) . ?
C3 C4 1.375(3) . ?
